data_4127041
loop_
_publ_author_name
'Liang, Qiuming'
'Salmon, Andrew'
'Kim, Patrick Jinhyung'
'Yan, Linfan'
'Song, Datong'

_publ_section_title
;
 Unusual Rearrangement of an N-Donor-Functionalized N-Heterocyclic Carbene
 Ligand on Group 8 Metals.
;
_journal_name_full 'Journal of the American Chemical Society'
_journal_paper_doi 10.1021/jacs.7b13097
_journal_year 2018
_chemical_formula_sum 'C33 H42 N4 Ru'
_chemical_formula_weight 595.77
_space_group_crystal_system monoclinic
_space_group_IT_number 14
_space_group_name_Hall '-P 2ybc'
_space_group_name_H-M_alt 'P 1 21/c 1'
_symmetry_space_group_name_Hall '-P 2ybc'
_symmetry_space_group_name_H-M 'P 1 21/c 1'
_atom_sites_solution_hydrogens geom
_audit_creation_method SHELXL-2016/6
_cell_angle_alpha 90
_cell_angle_beta 99.271(2)
_cell_angle_gamma 90
_cell_formula_units_Z 8
_cell_length_a 30.4420(11)
_cell_length_b 11.6192(4)
_cell_length_c 17.6396(6)
_cell_measurement_reflns_used 54502
_cell_measurement_temperature 150(2)
_cell_measurement_theta_max 27.504
_cell_measurement_theta_min 1.879
_cell_volume 6157.8(4)
_computing_structure_refinement 'SHELXL-2016/6 (Sheldrick, 2016)'
_diffrn_ambient_temperature 150(2)
_diffrn_measured_fraction_theta_full 1.000
_diffrn_measured_fraction_theta_max 0.997
_diffrn_measurement_device_type 'Bruker Kappa Apex II'
_diffrn_measurement_method 'omega and phi scans'
_diffrn_radiation_type MoK\a
_diffrn_radiation_wavelength 0.71073
_diffrn_reflns_av_R_equivalents 0.1402
_diffrn_reflns_av_unetI/netI 0.1636
_diffrn_reflns_Laue_measured_fraction_full 1.000
_diffrn_reflns_Laue_measured_fraction_max 0.997
_diffrn_reflns_limit_h_max 36
_diffrn_reflns_limit_h_min -39
_diffrn_reflns_limit_k_max 15
_diffrn_reflns_limit_k_min -12
_diffrn_reflns_limit_l_max 22
_diffrn_reflns_limit_l_min -22
_diffrn_reflns_number 54502
_diffrn_reflns_point_group_measured_fraction_full 1.000
_diffrn_reflns_point_group_measured_fraction_max 0.997
_diffrn_reflns_theta_full 25.242
_diffrn_reflns_theta_max 27.504
_diffrn_reflns_theta_min 1.879
_exptl_absorpt_coefficient_mu 0.536
_exptl_absorpt_correction_T_max 0.7456
_exptl_absorpt_correction_T_min 0.6463
_exptl_absorpt_correction_type multi-scan
_exptl_absorpt_process_details SADABS
_exptl_crystal_colour red
_exptl_crystal_density_diffrn 1.285
_exptl_crystal_description plate
_exptl_crystal_F_000 2496
_exptl_crystal_size_max 0.1
_exptl_crystal_size_mid 0.1
_exptl_crystal_size_min 0.02
_refine_diff_density_max 0.607
_refine_diff_density_min -0.653
_refine_diff_density_rms 0.117
_refine_ls_extinction_method none
_refine_ls_goodness_of_fit_ref 0.995
_refine_ls_hydrogen_treatment constr
_refine_ls_matrix_type full
_refine_ls_number_parameters 709
_refine_ls_number_reflns 14101
_refine_ls_number_restraints 0
_refine_ls_restrained_S_all 0.995
_refine_ls_R_factor_all 0.1515
_refine_ls_R_factor_gt 0.0635
_refine_ls_shift/su_max 0.002
_refine_ls_shift/su_mean 0.000
_refine_ls_structure_factor_coef Fsqd
_refine_ls_weighting_details 'w=1/[\s^2^(Fo^2^)+(0.0281P)^2^] where P=(Fo^2^+2Fc^2^)/3'
_refine_ls_weighting_scheme calc
_refine_ls_wR_factor_gt 0.1013
_refine_ls_wR_factor_ref 0.1276
_reflns_Friedel_coverage 0.000
_reflns_number_gt 7551
_reflns_number_total 14101
_reflns_threshold_expression 'I > 2\s(I)'
_cod_data_source_file ja7b13097_si_002.cif
_cod_data_source_block 4[Ru]
_cod_database_code 4127041
_shelx_shelxl_version_number 2016/6
_shelx_space_group_comment
;
The symmetry employed for this shelxl refinement is uniquely defined
by the following loop, which should always be used as a source of
symmetry information in preference to the above space-group names.
They are only intended as comments.
;

loop_
_space_group_symop_operation_xyz
'x, y, z'
'-x, y+1/2, -z+1/2'
'-x, -y, -z'
'x, -y-1/2, z-1/2'

loop_
_atom_site_label
_atom_site_type_symbol
_atom_site_fract_x
_atom_site_fract_y
_atom_site_fract_z
_atom_site_U_iso_or_equiv
_atom_site_adp_type
_atom_site_occupancy
_atom_site_site_symmetry_order
_atom_site_calc_flag
_atom_site_refinement_flags_posn
_atom_site_refinement_flags_adp
_atom_site_refinement_flags_occupancy
_atom_site_disorder_assembly
_atom_site_disorder_group
Ru1 Ru 0.61222(2) 0.14876(3) 1.00238(2) 0.01814(11) Uani 1 1 d . . . . .
N1 N 0.64480(13) 0.1467(3) 0.9028(2) 0.0185(9) Uani 1 1 d . . . . .
C1 C 0.66900(16) 0.0524(4) 0.8918(3) 0.0217(11) Uani 1 1 d . . . . .
H1A H 0.675553 -0.000234 0.933304 0.026 Uiso 1 1 calc R U . . .
Ru2 Ru 0.90463(2) 0.82921(3) 0.87976(2) 0.02780(12) Uani 1 1 d . . . . .
N2 N 0.61445(13) 0.3294(3) 0.9928(2) 0.0187(9) Uani 1 1 d . . . . .
C2 C 0.68471(17) 0.0271(4) 0.8256(3) 0.0281(13) Uani 1 1 d . . . . .
H2A H 0.702160 -0.039700 0.821460 0.034 Uiso 1 1 calc R U . . .
N3 N 0.60420(14) 0.4979(3) 0.9351(2) 0.0206(9) Uani 1 1 d . . . . .
C3 C 0.67407(18) 0.1039(4) 0.7634(3) 0.0335(14) Uani 1 1 d . . . . .
H3A H 0.683543 0.088486 0.715647 0.040 Uiso 1 1 calc R U . . .
N4 N 0.69809(16) 0.1272(4) 1.1199(2) 0.0354(12) Uani 1 1 d . . . . .
C4 C 0.65041(17) 0.1991(4) 0.7723(3) 0.0239(12) Uani 1 1 d . . . . .
H4A H 0.642636 0.249414 0.729851 0.029 Uiso 1 1 calc R U . . .
N5 N 0.90648(14) 1.0122(3) 0.8773(2) 0.0261(10) Uani 1 1 d . . . . .
C5 C 0.63647(17) 0.2272(4) 0.8442(3) 0.0205(11) Uani 1 1 d . . . . .
N6 N 0.87247(14) 0.8395(3) 0.7666(2) 0.0299(10) Uani 1 1 d . . . . .
C6 C 0.61802(16) 0.3349(4) 0.8540(3) 0.0229(11) Uani 1 1 d . . . . .
H6A H 0.608501 0.379260 0.809139 0.027 Uiso 1 1 calc R U . . .
N7 N 0.82610(15) 0.9032(3) 0.6655(2) 0.0293(11) Uani 1 1 d . . . . .
C7 C 0.61231(16) 0.3835(4) 0.9252(3) 0.0188(11) Uani 1 1 d . . . . .
N8 N 0.99681(16) 0.8265(4) 0.8284(3) 0.0412(12) Uani 1 1 d . . . . .
C8 C 0.60880(17) 0.4127(4) 1.0465(3) 0.0237(12) Uani 1 1 d . . . . .
H8A H 0.609619 0.398988 1.099788 0.028 Uiso 1 1 calc R U . . .
C9 C 0.60203(17) 0.5152(4) 1.0125(3) 0.0249(12) Uani 1 1 d . . . . .
H9A H 0.596767 0.586000 1.036441 0.030 Uiso 1 1 calc R U . . .
C10 C 0.60082(17) 0.5860(4) 0.8765(3) 0.0205(11) Uani 1 1 d . . . . .
C11 C 0.55913(17) 0.6112(4) 0.8360(3) 0.0220(12) Uani 1 1 d . . . . .
C12 C 0.55626(18) 0.6995(4) 0.7814(2) 0.0229(12) Uani 1 1 d . . . . .
H12A H 0.527859 0.720692 0.754391 0.028 Uiso 1 1 calc R U . . .
C13 C 0.59365(18) 0.7566(4) 0.7656(3) 0.0239(12) Uani 1 1 d . . . . .
C14 C 0.63457(18) 0.7258(4) 0.8057(3) 0.0259(12) Uani 1 1 d . . . . .
H14A H 0.660472 0.763187 0.794228 0.031 Uiso 1 1 calc R U . . .
C15 C 0.63919(17) 0.6409(4) 0.8630(3) 0.0237(11) Uani 1 1 d . . . . .
C16 C 0.51873(17) 0.5434(4) 0.8484(3) 0.0312(13) Uani 1 1 d . . . . .
H16A H 0.492212 0.575899 0.816718 0.047 Uiso 1 1 calc R U . . .
H16B H 0.515388 0.547335 0.902652 0.047 Uiso 1 1 calc R U . . .
H16C H 0.522284 0.462992 0.833814 0.047 Uiso 1 1 calc R U . . .
C17 C 0.59027(19) 0.8497(4) 0.7041(3) 0.0339(14) Uani 1 1 d . . . . .
H17A H 0.558866 0.864993 0.684244 0.051 Uiso 1 1 calc R U . . .
H17B H 0.605318 0.823669 0.662084 0.051 Uiso 1 1 calc R U . . .
H17C H 0.604457 0.920332 0.726455 0.051 Uiso 1 1 calc R U . . .
C18 C 0.68398(18) 0.6118(5) 0.9077(3) 0.0401(15) Uani 1 1 d . . . . .
H18A H 0.707077 0.653724 0.886251 0.060 Uiso 1 1 calc R U . . .
H18B H 0.689200 0.528873 0.904527 0.060 Uiso 1 1 calc R U . . .
H18C H 0.684943 0.633910 0.961579 0.060 Uiso 1 1 calc R U . . .
C19 C 0.55453(17) 0.1303(4) 1.0596(3) 0.0238(12) Uani 1 1 d . . . . .
C20 C 0.57925(17) 0.0266(4) 1.0673(3) 0.0230(12) Uani 1 1 d . . . . .
C21 C 0.58032(17) -0.0205(4) 0.9922(3) 0.0228(12) Uani 1 1 d . . . . .
C22 C 0.55341(17) 0.0552(4) 0.9383(3) 0.0253(12) Uani 1 1 d . . . . .
C23 C 0.53787(16) 0.1463(4) 0.9789(3) 0.0264(12) Uani 1 1 d . . . . .
C24 C 0.54100(18) 0.1996(4) 1.1250(3) 0.0360(14) Uani 1 1 d . . . . .
H24A H 0.545387 0.281713 1.116115 0.054 Uiso 1 1 calc R U . . .
H24B H 0.559298 0.176514 1.173533 0.054 Uiso 1 1 calc R U . . .
H24C H 0.509564 0.185184 1.127726 0.054 Uiso 1 1 calc R U . . .
C25 C 0.60017(19) -0.0304(4) 1.1415(3) 0.0347(14) Uani 1 1 d . . . . .
H25A H 0.626359 -0.074442 1.132803 0.052 Uiso 1 1 calc R U . . .
H25B H 0.578537 -0.082275 1.159126 0.052 Uiso 1 1 calc R U . . .
H25C H 0.609177 0.028663 1.180580 0.052 Uiso 1 1 calc R U . . .
C26 C 0.59857(19) -0.1351(4) 0.9736(3) 0.0364(14) Uani 1 1 d . . . . .
H26A H 0.606687 -0.132436 0.922046 0.055 Uiso 1 1 calc R U . . .
H26B H 0.575946 -0.194603 0.975245 0.055 Uiso 1 1 calc R U . . .
H26C H 0.625001 -0.153032 1.011244 0.055 Uiso 1 1 calc R U . . .
C27 C 0.54469(18) 0.0399(4) 0.8534(3) 0.0339(14) Uani 1 1 d . . . . .
H27A H 0.565404 -0.017206 0.838419 0.051 Uiso 1 1 calc R U . . .
H27B H 0.548891 0.113475 0.828336 0.051 Uiso 1 1 calc R U . . .
H27C H 0.514047 0.013274 0.837424 0.051 Uiso 1 1 calc R U . . .
C28 C 0.50905(18) 0.2442(4) 0.9457(3) 0.0391(15) Uani 1 1 d . . . . .
H28A H 0.515836 0.312581 0.977973 0.059 Uiso 1 1 calc R U . . .
H28B H 0.477686 0.223416 0.943723 0.059 Uiso 1 1 calc R U . . .
H28C H 0.514762 0.260611 0.893677 0.059 Uiso 1 1 calc R U . . .
C29 C 0.66672(18) 0.1389(4) 1.0719(3) 0.0246(12) Uani 1 1 d . . . . .
C30 C 0.7375(2) 0.0784(6) 1.1684(3) 0.0490(17) Uani 1 1 d . . . . .
C31 C 0.7287(5) 0.0646(10) 1.2484(8) 0.047(2) Uiso 0.5 1 d . . P A 1
H31A H 0.709350 0.115482 1.272712 0.070 Uiso 0.5 1 calc R U P A 1
H31B H 0.734621 0.099632 1.200561 0.070 Uiso 0.5 1 calc R U P A 1
H31C H 0.756846 0.053261 1.283323 0.070 Uiso 0.5 1 calc R U P A 1
C32 C 0.7592(5) -0.0055(12) 1.1243(9) 0.071(3) Uiso 0.5 1 d . . P A 1
H32A H 0.762843 -0.007341 1.070063 0.106 Uiso 0.5 1 calc R U P A 1
H32B H 0.788018 -0.020259 1.156559 0.106 Uiso 0.5 1 calc R U P A 1
H32C H 0.748238 0.070349 1.136665 0.106 Uiso 0.5 1 calc R U P A 1
C33 C 0.7668(6) 0.1929(15) 1.2022(10) 0.079(5) Uani 0.5 1 d . . P A 1
H33A H 0.790733 0.237937 1.232290 0.119 Uiso 0.5 1 calc R U P A 1
H33B H 0.753732 0.141275 1.236329 0.119 Uiso 0.5 1 calc R U P A 1
H33C H 0.743871 0.245102 1.176391 0.119 Uiso 0.5 1 calc R U P A 1
C31A C 0.7194(5) 0.0177(10) 1.2413(8) 0.047(2) Uiso 0.5 1 d . . P A 1
H31D H 0.727829 -0.034456 1.284939 0.070 Uiso 0.5 1 calc R U P A 1
H31E H 0.728609 -0.015557 1.195300 0.070 Uiso 0.5 1 calc R U P A 1
H31F H 0.687064 0.028553 1.232527 0.070 Uiso 0.5 1 calc R U P A 1
C32A C 0.7418(5) -0.0539(12) 1.1320(9) 0.071(3) Uiso 0.5 1 d . . P A 1
H32D H 0.729513 -0.091516 1.083494 0.106 Uiso 0.5 1 calc R U P A 1
H32E H 0.717601 -0.018255 1.154280 0.106 Uiso 0.5 1 calc R U P A 1
H32F H 0.756849 -0.111284 1.167863 0.106 Uiso 0.5 1 calc R U P A 1
C33A C 0.7803(6) 0.1426(15) 1.1595(10) 0.079(5) Uani 0.5 1 d . . P A 1
H33D H 0.788176 0.193796 1.119602 0.119 Uiso 0.5 1 calc R U P A 1
H33E H 0.758008 0.086792 1.136171 0.119 Uiso 0.5 1 calc R U P A 1
H33F H 0.806983 0.101565 1.184108 0.119 Uiso 0.5 1 calc R U P A 1
C34 C 0.93610(19) 1.0624(4) 0.9327(3) 0.0316(13) Uani 1 1 d . . . . .
H34A H 0.959455 1.015658 0.958449 0.038 Uiso 1 1 calc R U . . .
C35 C 0.9352(2) 1.1746(5) 0.9548(3) 0.0415(15) Uani 1 1 d . . . . .
H35A H 0.956997 1.204877 0.994421 0.050 Uiso 1 1 calc R U . . .
C36 C 0.9008(2) 1.2438(5) 0.9164(3) 0.0424(16) Uani 1 1 d . . . . .
H36A H 0.898372 1.322145 0.930542 0.051 Uiso 1 1 calc R U . . .
C37 C 0.8713(2) 1.1976(4) 0.8591(3) 0.0343(14) Uani 1 1 d . . . . .
H37A H 0.848021 1.244648 0.833385 0.041 Uiso 1 1 calc R U . . .
C38 C 0.87380(18) 1.0807(4) 0.8361(3) 0.0264(12) Uani 1 1 d . . . . .
C39 C 0.84478(18) 1.0389(4) 0.7725(3) 0.0311(13) Uani 1 1 d . . . . .
H39A H 0.820993 1.087546 0.750604 0.037 Uiso 1 1 calc R U . . .
C40 C 0.84804(18) 0.9304(4) 0.7384(3) 0.0285(13) Uani 1 1 d . . . . .
C41 C 0.8667(2) 0.7548(4) 0.7107(3) 0.0381(15) Uani 1 1 d . . . . .
H41A H 0.880408 0.681136 0.715200 0.046 Uiso 1 1 calc R U . . .
C42 C 0.83832(19) 0.7931(4) 0.6485(3) 0.0368(14) Uani 1 1 d . . . . .
H42A H 0.828738 0.751964 0.602244 0.044 Uiso 1 1 calc R U . . .
C43 C 0.80478(19) 0.9861(4) 0.6103(3) 0.0316(13) Uani 1 1 d . . . . .
C44 C 0.75890(19) 0.9937(5) 0.5978(3) 0.0354(14) Uani 1 1 d . . . . .
C45 C 0.7399(2) 1.0762(5) 0.5447(3) 0.0439(16) Uani 1 1 d . . . . .
H45A H 0.708480 1.084812 0.535193 0.053 Uiso 1 1 calc R U . . .
C46 C 0.7658(2) 1.1456(5) 0.5055(3) 0.0419(15) Uani 1 1 d . . . . .
C47 C 0.81157(19) 1.1329(5) 0.5202(3) 0.0391(14) Uani 1 1 d . . . . .
H47A H 0.829412 1.180393 0.493571 0.047 Uiso 1 1 calc R U . . .
C48 C 0.83204(19) 1.0536(5) 0.5722(3) 0.0340(14) Uani 1 1 d . . . . .
C49 C 0.7311(2) 0.9165(5) 0.6385(4) 0.0575(19) Uani 1 1 d . . . . .
H49A H 0.699745 0.939118 0.625551 0.086 Uiso 1 1 calc R U . . .
H49B H 0.740644 0.923098 0.694078 0.086 Uiso 1 1 calc R U . . .
H49C H 0.734579 0.836736 0.622477 0.086 Uiso 1 1 calc R U . . .
C50 C 0.7444(2) 1.2336(6) 0.4485(3) 0.065(2) Uani 1 1 d . . . . .
H50A H 0.767352 1.284385 0.433944 0.098 Uiso 1 1 calc R U . . .
H50B H 0.722968 1.279291 0.471650 0.098 Uiso 1 1 calc R U . . .
H50C H 0.728923 1.194297 0.402641 0.098 Uiso 1 1 calc R U . . .
C51 C 0.88174(18) 1.0374(5) 0.5883(3) 0.0467(16) Uani 1 1 d . . . . .
H51A H 0.888982 0.957060 0.578871 0.070 Uiso 1 1 calc R U . . .
H51B H 0.892849 1.057054 0.641986 0.070 Uiso 1 1 calc R U . . .
H51C H 0.895750 1.087726 0.554485 0.070 Uiso 1 1 calc R U . . .
C52 C 0.91075(19) 0.7932(5) 1.0029(3) 0.0324(13) Uani 1 1 d . . . . .
C53 C 0.91618(19) 0.6903(4) 0.9617(3) 0.0345(14) Uani 1 1 d . . . . .
C54 C 0.87641(18) 0.6668(4) 0.9096(3) 0.0349(14) Uani 1 1 d . . . . .
C55 C 0.84520(19) 0.7551(5) 0.9217(3) 0.0380(15) Uani 1 1 d . . . . .
C56 C 0.8661(2) 0.8322(5) 0.9769(3) 0.0390(15) Uani 1 1 d . . . . .
C57 C 0.9420(2) 0.8406(5) 1.0705(3) 0.0483(16) Uani 1 1 d . . . . .
H57A H 0.938799 0.924496 1.072047 0.072 Uiso 1 1 calc R U . . .
H57B H 0.972696 0.821058 1.065497 0.072 Uiso 1 1 calc R U . . .
H57C H 0.934784 0.807238 1.118030 0.072 Uiso 1 1 calc R U . . .
C58 C 0.95719(19) 0.6140(4) 0.9742(3) 0.0409(15) Uani 1 1 d . . . . .
H58A H 0.960695 0.576777 0.925657 0.061 Uiso 1 1 calc R U . . .
H58B H 0.953828 0.555042 1.012568 0.061 Uiso 1 1 calc R U . . .
H58C H 0.983539 0.660895 0.992398 0.061 Uiso 1 1 calc R U . . .
C59 C 0.8654(2) 0.5591(5) 0.8627(4) 0.0577(19) Uani 1 1 d . . . . .
H59A H 0.844999 0.578031 0.815540 0.086 Uiso 1 1 calc R U . . .
H59B H 0.851255 0.503121 0.892662 0.086 Uiso 1 1 calc R U . . .
H59C H 0.892806 0.526019 0.849490 0.086 Uiso 1 1 calc R U . . .
C60 C 0.7981(2) 0.7626(6) 0.8796(4) 0.069(2) Uani 1 1 d . . . . .
H60A H 0.797770 0.746668 0.824953 0.104 Uiso 1 1 calc R U . . .
H60B H 0.786438 0.840111 0.885597 0.104 Uiso 1 1 calc R U . . .
H60C H 0.779580 0.706034 0.900856 0.104 Uiso 1 1 calc R U . . .
C61 C 0.8463(2) 0.9394(5) 1.0060(3) 0.0510(18) Uani 1 1 d . . . . .
H61A H 0.868636 1.000891 1.012382 0.076 Uiso 1 1 calc R U . . .
H61B H 0.836979 0.923120 1.055535 0.076 Uiso 1 1 calc R U . . .
H61C H 0.820477 0.963727 0.968938 0.076 Uiso 1 1 calc R U . . .
C62 C 0.9611(2) 0.8250(4) 0.8463(3) 0.0332(13) Uani 1 1 d . . . . .
C63 C 1.02980(19) 0.8023(4) 0.7787(3) 0.0339(14) Uani 1 1 d . . . . .
C64 C 1.07552(19) 0.8366(5) 0.8201(4) 0.0537(18) Uani 1 1 d . . . . .
H64A H 1.098133 0.813105 0.789474 0.081 Uiso 1 1 calc R U . . .
H64B H 1.081285 0.798475 0.870315 0.081 Uiso 1 1 calc R U . . .
H64C H 1.076674 0.920197 0.827314 0.081 Uiso 1 1 calc R U . . .
C65 C 1.0270(2) 0.6757(4) 0.7591(3) 0.0438(15) Uani 1 1 d . . . . .
H65A H 1.047612 0.657881 0.723475 0.066 Uiso 1 1 calc R U . . .
H65B H 0.996536 0.656711 0.735007 0.066 Uiso 1 1 calc R U . . .
H65C H 1.034903 0.630236 0.806143 0.066 Uiso 1 1 calc R U . . .
C66 C 1.0174(2) 0.8747(5) 0.7066(3) 0.0550(19) Uani 1 1 d . . . . .
H66A H 1.036783 0.854593 0.669330 0.082 Uiso 1 1 calc R U . . .
H66B H 1.020997 0.956455 0.719768 0.082 Uiso 1 1 calc R U . . .
H66C H 0.986313 0.859671 0.684109 0.082 Uiso 1 1 calc R U . . .

loop_
_atom_site_aniso_label
_atom_site_aniso_U_11
_atom_site_aniso_U_22
_atom_site_aniso_U_33
_atom_site_aniso_U_23
_atom_site_aniso_U_13
_atom_site_aniso_U_12
Ru1 0.0261(2) 0.01305(19) 0.0159(2) 0.00140(16) 0.00533(17) 0.00057(18)
N1 0.022(2) 0.015(2) 0.018(2) -0.0019(17) 0.0040(17) -0.0017(18)
C1 0.026(3) 0.015(3) 0.025(3) 0.000(2) 0.006(2) -0.001(2)
Ru2 0.0277(3) 0.0261(2) 0.0302(3) 0.00492(19) 0.0064(2) 0.0026(2)
N2 0.028(2) 0.012(2) 0.017(2) -0.0003(17) 0.0058(18) 0.0000(19)
C2 0.031(3) 0.021(3) 0.034(3) -0.007(2) 0.013(3) 0.002(2)
N3 0.037(3) 0.012(2) 0.014(2) -0.0009(16) 0.0050(19) -0.0015(19)
C3 0.046(4) 0.032(3) 0.025(3) -0.014(2) 0.013(3) -0.004(3)
N4 0.045(3) 0.033(3) 0.026(3) 0.007(2) -0.004(2) 0.004(2)
C4 0.040(3) 0.018(3) 0.016(3) -0.001(2) 0.011(2) -0.001(2)
N5 0.030(3) 0.028(2) 0.021(2) -0.0006(19) 0.006(2) -0.007(2)
C5 0.030(3) 0.015(2) 0.017(3) -0.002(2) 0.006(2) -0.006(2)
N6 0.036(3) 0.024(2) 0.031(2) -0.003(2) 0.008(2) 0.005(2)
C6 0.033(3) 0.020(3) 0.016(2) 0.005(2) 0.006(2) 0.001(2)
N7 0.035(3) 0.027(2) 0.025(2) -0.0088(19) 0.002(2) 0.003(2)
C7 0.023(3) 0.015(2) 0.019(3) 0.0008(19) 0.005(2) -0.001(2)
N8 0.031(3) 0.051(3) 0.043(3) 0.006(2) 0.013(2) 0.004(3)
C8 0.034(3) 0.021(3) 0.017(3) -0.004(2) 0.007(2) -0.004(2)
C9 0.037(4) 0.018(3) 0.019(3) -0.004(2) 0.005(2) 0.005(2)
C10 0.037(3) 0.009(2) 0.017(3) 0.0003(19) 0.008(2) 0.004(2)
C11 0.033(3) 0.015(2) 0.019(3) -0.008(2) 0.008(2) -0.002(2)
C12 0.035(3) 0.014(2) 0.018(3) -0.003(2) 0.000(2) 0.007(2)
C13 0.041(4) 0.013(2) 0.018(3) -0.004(2) 0.006(2) 0.000(2)
C14 0.036(4) 0.017(3) 0.027(3) 0.000(2) 0.012(3) -0.003(2)
C15 0.031(3) 0.018(3) 0.023(3) -0.001(2) 0.005(2) -0.004(2)
C16 0.034(3) 0.025(3) 0.036(3) 0.001(2) 0.010(3) -0.002(3)
C17 0.056(4) 0.024(3) 0.021(3) 0.012(2) 0.004(3) -0.004(3)
C18 0.029(4) 0.041(3) 0.047(4) 0.012(3) -0.003(3) -0.005(3)
C19 0.029(3) 0.016(3) 0.028(3) 0.004(2) 0.009(2) -0.002(2)
C20 0.032(3) 0.021(3) 0.018(3) 0.005(2) 0.011(2) -0.004(2)
C21 0.028(3) 0.015(2) 0.027(3) 0.000(2) 0.010(2) -0.001(2)
C22 0.029(3) 0.024(3) 0.024(3) 0.000(2) 0.007(2) -0.011(2)
C23 0.024(3) 0.023(3) 0.033(3) 0.008(2) 0.004(2) -0.006(2)
C24 0.038(4) 0.030(3) 0.044(4) -0.005(3) 0.020(3) -0.001(3)
C25 0.054(4) 0.027(3) 0.025(3) 0.004(2) 0.015(3) -0.001(3)
C26 0.054(4) 0.023(3) 0.035(3) -0.003(2) 0.014(3) 0.000(3)
C27 0.039(4) 0.035(3) 0.025(3) -0.001(2) -0.001(3) -0.011(3)
C28 0.033(4) 0.038(3) 0.046(4) 0.011(3) 0.003(3) 0.002(3)
C29 0.034(3) 0.019(3) 0.022(3) 0.000(2) 0.010(2) 0.000(2)
C30 0.041(4) 0.063(4) 0.040(4) 0.012(3) 0.000(3) 0.012(4)
C33 0.036(9) 0.076(12) 0.110(15) 0.026(8) -0.038(8) -0.016(7)
C33A 0.036(9) 0.076(12) 0.110(15) 0.026(8) -0.038(8) -0.016(7)
C34 0.039(4) 0.031(3) 0.025(3) 0.003(2) 0.005(3) -0.007(3)
C35 0.043(4) 0.048(4) 0.035(3) -0.010(3) 0.011(3) -0.019(3)
C36 0.065(5) 0.030(3) 0.036(4) -0.005(3) 0.019(3) -0.006(3)
C37 0.052(4) 0.024(3) 0.027(3) 0.000(2) 0.009(3) 0.005(3)
C38 0.027(3) 0.027(3) 0.026(3) 0.004(2) 0.006(3) -0.001(2)
C39 0.031(3) 0.033(3) 0.029(3) 0.001(2) 0.004(3) 0.013(3)
C40 0.028(3) 0.032(3) 0.025(3) -0.004(2) 0.004(2) 0.004(3)
C41 0.049(4) 0.025(3) 0.042(4) -0.007(3) 0.011(3) 0.003(3)
C42 0.047(4) 0.035(3) 0.028(3) -0.013(3) 0.006(3) 0.003(3)
C43 0.040(4) 0.031(3) 0.024(3) -0.008(2) 0.005(3) 0.007(3)
C44 0.029(4) 0.045(4) 0.034(3) -0.018(3) 0.011(3) -0.001(3)
C45 0.030(4) 0.062(4) 0.035(4) -0.023(3) -0.005(3) 0.014(3)
C46 0.047(4) 0.047(4) 0.029(3) -0.010(3) -0.002(3) 0.018(3)
C47 0.031(4) 0.054(4) 0.031(3) -0.002(3) -0.001(3) 0.011(3)
C48 0.038(4) 0.039(3) 0.024(3) -0.005(2) 0.000(3) 0.010(3)
C49 0.049(5) 0.057(4) 0.070(5) -0.024(4) 0.020(4) 0.002(4)
C50 0.066(5) 0.081(5) 0.044(4) 0.007(4) -0.004(4) 0.042(4)
C51 0.033(4) 0.062(4) 0.043(4) 0.011(3) 0.000(3) 0.009(3)
C52 0.034(4) 0.038(3) 0.026(3) 0.008(2) 0.010(3) 0.005(3)
C53 0.042(4) 0.027(3) 0.038(3) 0.015(3) 0.014(3) 0.005(3)
C54 0.029(3) 0.031(3) 0.044(3) 0.012(3) 0.003(3) -0.005(3)
C55 0.022(3) 0.037(3) 0.056(4) 0.021(3) 0.008(3) 0.000(3)
C56 0.036(4) 0.039(4) 0.045(4) 0.020(3) 0.017(3) 0.006(3)
C57 0.060(4) 0.053(4) 0.035(3) 0.012(3) 0.016(3) 0.005(4)
C58 0.048(4) 0.030(3) 0.044(4) 0.010(3) 0.007(3) 0.015(3)
C59 0.069(5) 0.029(3) 0.071(5) 0.010(3) 0.000(4) -0.014(3)
C60 0.027(4) 0.077(5) 0.102(6) 0.028(4) 0.007(4) -0.006(4)
C61 0.050(4) 0.052(4) 0.059(4) 0.022(3) 0.034(4) 0.015(3)
C62 0.039(4) 0.027(3) 0.033(3) 0.007(2) 0.002(3) 0.005(3)
C63 0.038(4) 0.033(3) 0.034(3) -0.008(3) 0.016(3) -0.003(3)
C64 0.039(4) 0.060(4) 0.065(4) -0.019(3) 0.017(3) -0.011(3)
C65 0.049(4) 0.032(3) 0.049(4) -0.003(3) 0.003(3) -0.001(3)
C66 0.080(5) 0.035(3) 0.057(4) 0.007(3) 0.032(4) 0.005(3)

loop_
_atom_type_symbol
_atom_type_description
_atom_type_scat_dispersion_real
_atom_type_scat_dispersion_imag
_atom_type_scat_source
C C 0.0033 0.0016 'International Tables Vol C Tables 4.2.6.8 and 6.1.1.4'
H H 0.0000 0.0000 'International Tables Vol C Tables 4.2.6.8 and 6.1.1.4'
N N 0.0061 0.0033 'International Tables Vol C Tables 4.2.6.8 and 6.1.1.4'
Ru Ru -1.2594 0.8363 'International Tables Vol C Tables 4.2.6.8 and 6.1.1.4'

loop_
_geom_angle_atom_site_label_1
_geom_angle_atom_site_label_2
_geom_angle_atom_site_label_3
_geom_angle
C29 Ru1 N2 94.33(17)
C29 Ru1 N1 93.24(17)
N2 Ru1 N1 85.47(14)
C29 Ru1 C20 92.88(19)
N2 Ru1 C20 135.84(16)
N1 Ru1 C20 137.48(16)
C29 Ru1 C19 112.43(19)
N2 Ru1 C19 100.02(16)
N1 Ru1 C19 153.05(17)
C20 Ru1 C19 38.06(17)
C29 Ru1 C21 109.18(19)
N2 Ru1 C21 155.25(17)
N1 Ru1 C21 100.35(15)
C20 Ru1 C21 38.56(16)
C19 Ru1 C21 64.42(17)
C29 Ru1 C23 150.64(19)
N2 Ru1 C23 92.44(16)
N1 Ru1 C23 115.78(16)
C20 Ru1 C23 63.15(18)
C19 Ru1 C23 38.21(16)
C21 Ru1 C23 63.28(18)
C29 Ru1 C22 147.17(19)
N2 Ru1 C22 118.46(16)
N1 Ru1 C22 91.06(16)
C20 Ru1 C22 63.16(18)
C19 Ru1 C22 63.01(18)
C21 Ru1 C22 38.18(17)
C23 Ru1 C22 36.54(17)
C1 N1 C5 118.6(4)
C1 N1 Ru1 117.4(3)
C5 N1 Ru1 123.2(3)
N1 C1 C2 124.9(4)
N1 C1 H1A 117.6
C2 C1 H1A 117.6
C62 Ru2 N6 90.75(19)
C62 Ru2 N5 89.51(19)
N6 Ru2 N5 86.19(15)
C62 Ru2 C53 97.5(2)
N6 Ru2 C53 133.34(19)
N5 Ru2 C53 139.39(18)
C62 Ru2 C54 117.6(2)
N6 Ru2 C54 97.98(18)
N5 Ru2 C54 152.32(19)
C53 Ru2 C54 38.38(19)
C62 Ru2 C52 111.4(2)
N6 Ru2 C52 156.11(19)
N5 Ru2 C52 102.27(18)
C53 Ru2 C52 38.19(19)
C54 Ru2 C52 64.4(2)
C62 Ru2 C56 148.3(2)
N6 Ru2 C56 120.87(19)
N5 Ru2 C56 91.06(18)
C53 Ru2 C56 63.0(2)
C54 Ru2 C56 63.2(2)
C52 Ru2 C56 37.92(19)
C62 Ru2 C55 155.7(2)
N6 Ru2 C55 93.39(19)
N5 Ru2 C55 114.65(19)
C53 Ru2 C55 62.8(2)
C54 Ru2 C55 38.05(19)
C52 Ru2 C55 62.7(2)
C56 Ru2 C55 36.5(2)
C7 N2 C8 106.6(4)
C7 N2 Ru1 122.7(3)
C8 N2 Ru1 129.3(3)
C1 C2 C3 117.5(5)
C1 C2 H2A 121.3
C3 C2 H2A 121.3
C7 N3 C9 107.6(4)
C7 N3 C10 126.2(4)
C9 N3 C10 126.1(4)
C4 C3 C2 119.3(5)
C4 C3 H3A 120.3
C2 C3 H3A 120.3
C29 N4 C30 162.5(5)
C3 C4 C5 122.1(4)
C3 C4 H4A 119.0
C5 C4 H4A 119.0
C34 N5 C38 118.1(4)
C34 N5 Ru2 115.7(3)
C38 N5 Ru2 124.5(3)
N1 C5 C6 122.9(4)
N1 C5 C4 117.3(4)
C6 C5 C4 119.7(4)
C40 N6 C41 107.3(4)
C40 N6 Ru2 123.2(3)
C41 N6 Ru2 129.0(4)
C5 C6 C7 125.3(4)
C5 C6 H6A 117.3
C7 C6 H6A 117.3
C42 N7 C40 107.9(4)
C42 N7 C43 125.3(4)
C40 N7 C43 124.7(4)
N2 C7 N3 109.0(4)
N2 C7 C6 127.5(4)
N3 C7 C6 123.5(4)
C62 N8 C63 155.3(6)
C9 C8 N2 110.2(4)
C9 C8 H8A 124.9
N2 C8 H8A 124.9
C8 C9 N3 106.5(4)
C8 C9 H9A 126.8
N3 C9 H9A 126.8
C11 C10 C15 122.9(4)
C11 C10 N3 118.2(4)
C15 C10 N3 118.9(4)
C10 C11 C12 117.4(5)
C10 C11 C16 121.1(4)
C12 C11 C16 121.4(5)
C13 C12 C11 121.9(5)
C13 C12 H12A 119.1
C11 C12 H12A 119.1
C14 C13 C12 118.5(4)
C14 C13 C17 120.1(5)
C12 C13 C17 121.4(5)
C13 C14 C15 122.0(5)
C13 C14 H14A 119.0
C15 C14 H14A 119.0
C10 C15 C14 117.3(5)
C10 C15 C18 121.8(4)
C14 C15 C18 120.9(5)
C11 C16 H16A 109.5
C11 C16 H16B 109.5
H16A C16 H16B 109.5
C11 C16 H16C 109.5
H16A C16 H16C 109.5
H16B C16 H16C 109.5
C13 C17 H17A 109.5
C13 C17 H17B 109.5
H17A C17 H17B 109.5
C13 C17 H17C 109.5
H17A C17 H17C 109.5
H17B C17 H17C 109.5
C15 C18 H18A 109.5
C15 C18 H18B 109.5
H18A C18 H18B 109.5
C15 C18 H18C 109.5
H18A C18 H18C 109.5
H18B C18 H18C 109.5
C20 C19 C23 107.5(4)
C20 C19 C24 125.7(4)
C23 C19 C24 125.9(4)
C20 C19 Ru1 70.8(3)
C23 C19 Ru1 73.2(3)
C24 C19 Ru1 129.8(3)
C19 C20 C21 109.0(4)
C19 C20 C25 126.8(4)
C21 C20 C25 124.1(4)
C19 C20 Ru1 71.1(3)
C21 C20 Ru1 71.4(3)
C25 C20 Ru1 125.2(4)
C20 C21 C22 106.2(4)
C20 C21 C26 127.1(4)
C22 C21 C26 125.9(4)
C20 C21 Ru1 70.0(3)
C22 C21 Ru1 72.8(3)
C26 C21 Ru1 129.9(4)
C23 C22 C21 108.9(4)
C23 C22 C27 125.8(5)
C21 C22 C27 125.3(5)
C23 C22 Ru1 71.6(3)
C21 C22 Ru1 69.0(3)
C27 C22 Ru1 124.4(3)
C22 C23 C19 108.2(4)
C22 C23 C28 126.7(5)
C19 C23 C28 125.0(5)
C22 C23 Ru1 71.9(3)
C19 C23 Ru1 68.6(3)
C28 C23 Ru1 125.1(3)
C19 C24 H24A 109.5
C19 C24 H24B 109.5
H24A C24 H24B 109.5
C19 C24 H24C 109.5
H24A C24 H24C 109.5
H24B C24 H24C 109.5
C20 C25 H25A 109.5
C20 C25 H25B 109.5
H25A C25 H25B 109.5
C20 C25 H25C 109.5
H25A C25 H25C 109.5
H25B C25 H25C 109.5
C21 C26 H26A 109.5
C21 C26 H26B 109.5
H26A C26 H26B 109.5
C21 C26 H26C 109.5
H26A C26 H26C 109.5
H26B C26 H26C 109.5
C22 C27 H27A 109.5
C22 C27 H27B 109.5
H27A C27 H27B 109.5
C22 C27 H27C 109.5
H27A C27 H27C 109.5
H27B C27 H27C 109.5
C23 C28 H28A 109.5
C23 C28 H28B 109.5
H28A C28 H28B 109.5
C23 C28 H28C 109.5
H28A C28 H28C 109.5
H28B C28 H28C 109.5
N4 C29 Ru1 173.3(4)
C32 C30 N4 110.0(8)
C32 C30 C31 126.6(9)
N4 C30 C31 109.9(8)
C32 C30 C33A 78.7(8)
N4 C30 C33A 112.3(8)
C31 C30 C33A 115.9(10)
C32 C30 C31A 111.6(8)
N4 C30 C31A 106.1(6)
C31 C30 C31A 22.1(6)
C33A C30 C31A 133.6(9)
C32 C30 C33 117.3(9)
N4 C30 C33 103.9(7)
C31 C30 C33 85.1(9)
C33A C30 C33 39.5(7)
C31A C30 C33 107.1(9)
C32 C30 C32A 28.5(7)
N4 C30 C32A 103.7(7)
C31 C30 C32A 107.5(8)
C33A C30 C32A 106.6(9)
C31A C30 C32A 87.8(7)
C33 C30 C32A 143.2(9)
C31A C31 C30 93(2)
C31A C31 H31A 109.5
C30 C31 H31A 124.2
C31A C31 H31B 109.5
C30 C31 H31B 18.4
H31A C31 H31B 109.5
C31A C31 H31C 109.5
C30 C31 H31C 109.7
H31A C31 H31C 109.5
H31B C31 H31C 109.5
C32A C32 C30 90.4(19)
C32A C32 C33A 141(2)
C30 C32 C33A 52.1(7)
C32A C32 H32A 109.5
C30 C32 H32A 131.5
C33A C32 H32A 104.7
C32A C32 H32B 109.5
C30 C32 H32B 104.2
C33A C32 H32B 75.3
H32A C32 H32B 109.5
C32A C32 H32C 109.5
C30 C32 H32C 24.0
C33A C32 H32C 39.1
H32A C32 H32C 109.5
H32B C32 H32C 109.5
C33A C33 C30 63.9(14)
C33A C33 H33A 109.5
C30 C33 H33A 158.8
C33A C33 H33B 109.5
C30 C33 H33B 58.7
H33A C33 H33B 109.5
C33A C33 H33C 109.5
C30 C33 H33C 91.5
H33A C33 H33C 109.5
H33B C33 H33C 109.5
C31 C31A C30 65(2)
C31 C31A H31D 109.5
C30 C31A H31D 143.5
C31 C31A H31E 109.5
C30 C31A H31E 48.8
H31D C31A H31E 109.5
C31 C31A H31F 109.5
C30 C31A H31F 106.0
H31D C31A H31F 109.5
H31E C31A H31F 109.5
C32 C32A C30 61.1(16)
C32 C32A H32D 109.5
C30 C32A H32D 134.4
C32 C32A H32E 109.5
C30 C32A H32E 49.5
H32D C32A H32E 109.5
C32 C32A H32F 109.5
C30 C32A H32F 115.7
H32D C32A H32F 109.5
H32E C32A H32F 109.5
C33 C33A C30 76.6(16)
C33 C33A C32 125(2)
C30 C33A C32 49.2(7)
C33 C33A H33D 109.5
C30 C33A H33D 132.8
C32 C33A H33D 115.0
C33 C33A H33E 109.5
C30 C33A H33E 34.7
C32 C33A H33E 24.7
H33D C33A H33E 109.5
C33 C33A H33F 109.5
C30 C33A H33F 112.1
C32 C33A H33F 85.2
H33D C33A H33F 109.5
H33E C33A H33F 109.5
N5 C34 C35 125.4(5)
N5 C34 H34A 117.3
C35 C34 H34A 117.3
C34 C35 C36 117.2(5)
C34 C35 H35A 121.4
C36 C35 H35A 121.4
C37 C36 C35 119.2(5)
C37 C36 H36A 120.4
C35 C36 H36A 120.4
C36 C37 C38 122.2(5)
C36 C37 H37A 118.9
C38 C37 H37A 118.9
N5 C38 C39 121.9(4)
N5 C38 C37 117.7(5)
C39 C38 C37 120.3(5)
C38 C39 C40 125.1(5)
C38 C39 H39A 117.4
C40 C39 H39A 117.4
N6 C40 N7 108.7(4)
N6 C40 C39 128.3(5)
N7 C40 C39 123.0(5)
C42 C41 N6 109.5(5)
C42 C41 H41A 125.2
N6 C41 H41A 125.2
C41 C42 N7 106.7(5)
C41 C42 H42A 126.7
N7 C42 H42A 126.7
C44 C43 C48 123.6(5)
C44 C43 N7 118.8(5)
C48 C43 N7 117.6(5)
C43 C44 C45 116.6(6)
C43 C44 C49 121.5(6)
C45 C44 C49 121.9(6)
C46 C45 C44 121.7(6)
C46 C45 H45A 119.1
C44 C45 H45A 119.1
C47 C46 C45 118.7(5)
C47 C46 C50 120.7(6)
C45 C46 C50 120.6(6)
C48 C47 C46 122.0(6)
C48 C47 H47A 119.0
C46 C47 H47A 119.0
C47 C48 C43 117.3(5)
C47 C48 C51 122.9(6)
C43 C48 C51 119.9(5)
C44 C49 H49A 109.5
C44 C49 H49B 109.5
H49A C49 H49B 109.5
C44 C49 H49C 109.5
H49A C49 H49C 109.5
H49B C49 H49C 109.5
C46 C50 H50A 109.5
C46 C50 H50B 109.5
H50A C50 H50B 109.5
C46 C50 H50C 109.5
H50A C50 H50C 109.5
H50B C50 H50C 109.5
C48 C51 H51A 109.5
C48 C51 H51B 109.5
H51A C51 H51B 109.5
C48 C51 H51C 109.5
H51A C51 H51C 109.5
H51B C51 H51C 109.5
C53 C52 C56 106.5(5)
C53 C52 C57 127.0(5)
C56 C52 C57 125.6(5)
C53 C52 Ru2 69.7(3)
C56 C52 Ru2 72.4(3)
C57 C52 Ru2 131.2(4)
C52 C53 C54 109.5(5)
C52 C53 C58 125.2(5)
C54 C53 C58 125.2(5)
C52 C53 Ru2 72.1(3)
C54 C53 Ru2 71.4(3)
C58 C53 Ru2 125.2(4)
C53 C54 C55 106.3(5)
C53 C54 C59 127.2(5)
C55 C54 C59 125.5(5)
C53 C54 Ru2 70.2(3)
C55 C54 Ru2 73.3(3)
C59 C54 Ru2 130.5(4)
C56 C55 C54 108.9(5)
C56 C55 C60 126.6(6)
C54 C55 C60 124.5(6)
C56 C55 Ru2 71.4(3)
C54 C55 Ru2 68.6(3)
C60 C55 Ru2 124.8(4)
C55 C56 C52 108.7(5)
C55 C56 C61 127.1(5)
C52 C56 C61 124.2(6)
C55 C56 Ru2 72.0(3)
C52 C56 Ru2 69.6(3)
C61 C56 Ru2 124.3(4)
C52 C57 H57A 109.5
C52 C57 H57B 109.5
H57A C57 H57B 109.5
C52 C57 H57C 109.5
H57A C57 H57C 109.5
H57B C57 H57C 109.5
C53 C58 H58A 109.5
C53 C58 H58B 109.5
H58A C58 H58B 109.5
C53 C58 H58C 109.5
H58A C58 H58C 109.5
H58B C58 H58C 109.5
C54 C59 H59A 109.5
C54 C59 H59B 109.5
H59A C59 H59B 109.5
C54 C59 H59C 109.5
H59A C59 H59C 109.5
H59B C59 H59C 109.5
C55 C60 H60A 109.5
C55 C60 H60B 109.5
H60A C60 H60B 109.5
C55 C60 H60C 109.5
H60A C60 H60C 109.5
H60B C60 H60C 109.5
C56 C61 H61A 109.5
C56 C61 H61B 109.5
H61A C61 H61B 109.5
C56 C61 H61C 109.5
H61A C61 H61C 109.5
H61B C61 H61C 109.5
N8 C62 Ru2 176.6(5)
N8 C63 C65 107.8(5)
N8 C63 C64 109.1(4)
C65 C63 C64 112.3(5)
N8 C63 C66 107.0(5)
C65 C63 C66 110.4(5)
C64 C63 C66 110.1(5)
C63 C64 H64A 109.5
C63 C64 H64B 109.5
H64A C64 H64B 109.5
C63 C64 H64C 109.5
H64A C64 H64C 109.5
H64B C64 H64C 109.5
C63 C65 H65A 109.5
C63 C65 H65B 109.5
H65A C65 H65B 109.5
C63 C65 H65C 109.5
H65A C65 H65C 109.5
H65B C65 H65C 109.5
C63 C66 H66A 109.5
C63 C66 H66B 109.5
H66A C66 H66B 109.5
C63 C66 H66C 109.5
H66A C66 H66C 109.5
H66B C66 H66C 109.5

loop_
_geom_bond_atom_site_label_1
_geom_bond_atom_site_label_2
_geom_bond_distance
Ru1 C29 1.901(5)
Ru1 N2 2.107(3)
Ru1 N1 2.152(4)
Ru1 C20 2.168(4)
Ru1 C19 2.172(5)
Ru1 C21 2.187(4)
Ru1 C23 2.234(5)
Ru1 C22 2.239(5)
N1 C1 1.352(5)
N1 C5 1.387(5)
C1 C2 1.364(6)
C1 H1A 0.9500
Ru2 C62 1.906(6)
Ru2 N6 2.081(4)
Ru2 N5 2.127(4)
Ru2 C53 2.157(5)
Ru2 C54 2.173(5)
Ru2 C52 2.190(5)
Ru2 C56 2.227(5)
Ru2 C55 2.235(5)
N2 C7 1.341(5)
N2 C8 1.384(5)
C2 C3 1.411(7)
C2 H2A 0.9500
N3 C7 1.368(5)
N3 C9 1.393(5)
N3 C10 1.447(5)
C3 C4 1.343(6)
C3 H3A 0.9500
N4 C29 1.178(6)
N4 C30 1.471(7)
C4 C5 1.438(6)
C4 H4A 0.9500
N5 C34 1.351(6)
N5 C38 1.386(6)
C5 C6 1.394(6)
N6 C40 1.341(6)
N6 C41 1.384(6)
C6 C7 1.413(6)
C6 H6A 0.9500
N7 C42 1.380(6)
N7 C40 1.386(6)
N7 C43 1.447(6)
N8 C62 1.179(6)
N8 C63 1.463(7)
C8 C9 1.333(6)
C8 H8A 0.9500
C9 H9A 0.9500
C10 C11 1.384(7)
C10 C15 1.385(6)
C11 C12 1.400(6)
C11 C16 1.505(6)
C12 C13 1.384(7)
C12 H12A 0.9500
C13 C14 1.377(7)
C13 C17 1.523(6)
C14 C15 1.404(6)
C14 H14A 0.9500
C15 C18 1.500(7)
C16 H16A 0.9800
C16 H16B 0.9800
C16 H16C 0.9800
C17 H17A 0.9800
C17 H17B 0.9800
C17 H17C 0.9800
C18 H18A 0.9800
C18 H18B 0.9800
C18 H18C 0.9800
C19 C20 1.416(6)
C19 C23 1.444(6)
C19 C24 1.517(6)
C20 C21 1.438(6)
C20 C25 1.513(6)
C21 C22 1.448(6)
C21 C26 1.499(6)
C22 C23 1.402(6)
C22 C27 1.490(6)
C23 C28 1.497(6)
C24 H24A 0.9800
C24 H24B 0.9800
C24 H24C 0.9800
C25 H25A 0.9800
C25 H25B 0.9800
C25 H25C 0.9800
C26 H26A 0.9800
C26 H26B 0.9800
C26 H26C 0.9800
C27 H27A 0.9800
C27 H27B 0.9800
C27 H27C 0.9800
C28 H28A 0.9800
C28 H28B 0.9800
C28 H28C 0.9800
C30 C32 1.470(15)
C30 C31 1.487(14)
C30 C33A 1.532(18)
C30 C31A 1.638(14)
C30 C33 1.659(17)
C30 C32A 1.679(16)
C31 C31A 0.618(16)
C31 H31A 0.9800
C31 H31B 0.9800
C31 H31C 0.9800
C32 C32A 0.801(18)
C32 C33A 1.90(2)
C32 H32A 0.9800
C32 H32B 0.9800
C32 H32C 0.9800
C33 C33A 1.09(2)
C33 H33A 0.9800
C33 H33B 0.9800
C33 H33C 0.9800
C31A H31D 0.9800
C31A H31E 0.9800
C31A H31F 0.9800
C32A H32D 0.9800
C32A H32E 0.9800
C32A H32F 0.9800
C33A H33D 0.9800
C33A H33E 0.9800
C33A H33F 0.9800
C34 C35 1.362(7)
C34 H34A 0.9500
C35 C36 1.404(8)
C35 H35A 0.9500
C36 C37 1.352(7)
C36 H36A 0.9500
C37 C38 1.423(7)
C37 H37A 0.9500
C38 C39 1.398(7)
C39 C40 1.407(7)
C39 H39A 0.9500
C41 C42 1.357(7)
C41 H41A 0.9500
C42 H42A 0.9500
C43 C44 1.381(7)
C43 C48 1.391(7)
C44 C45 1.398(8)
C44 C49 1.494(8)
C45 C46 1.387(8)
C45 H45A 0.9500
C46 C47 1.384(8)
C46 C50 1.507(7)
C47 C48 1.376(7)
C47 H47A 0.9500
C48 C51 1.506(7)
C49 H49A 0.9800
C49 H49B 0.9800
C49 H49C 0.9800
C50 H50A 0.9800
C50 H50B 0.9800
C50 H50C 0.9800
C51 H51A 0.9800
C51 H51B 0.9800
C51 H51C 0.9800
C52 C53 1.422(7)
C52 C56 1.435(7)
C52 C57 1.505(7)
C53 C54 1.423(7)
C53 C58 1.518(7)
C54 C55 1.438(7)
C54 C59 1.508(7)
C55 C56 1.399(8)
C55 C60 1.507(8)
C56 C61 1.509(7)
C57 H57A 0.9800
C57 H57B 0.9800
C57 H57C 0.9800
C58 H58A 0.9800
C58 H58B 0.9800
C58 H58C 0.9800
C59 H59A 0.9800
C59 H59B 0.9800
C59 H59C 0.9800
C60 H60A 0.9800
C60 H60B 0.9800
C60 H60C 0.9800
C61 H61A 0.9800
C61 H61B 0.9800
C61 H61C 0.9800
C63 C65 1.511(7)
C63 C64 1.517(7)
C63 C66 1.522(7)
C64 H64A 0.9800
C64 H64B 0.9800
C64 H64C 0.9800
C65 H65A 0.9800
C65 H65B 0.9800
C65 H65C 0.9800
C66 H66A 0.9800
C66 H66B 0.9800
C66 H66C 0.9800

loop_
_geom_torsion_atom_site_label_1
_geom_torsion_atom_site_label_2
_geom_torsion_atom_site_label_3
_geom_torsion_atom_site_label_4
_geom_torsion
C5 N1 C1 C2 -2.8(7)
Ru1 N1 C1 C2 167.1(4)
N1 C1 C2 C3 -1.4(8)
C1 C2 C3 C4 1.9(8)
C2 C3 C4 C5 1.7(8)
C1 N1 C5 C6 -169.8(4)
Ru1 N1 C5 C6 21.0(6)
C1 N1 C5 C4 6.2(6)
Ru1 N1 C5 C4 -163.1(3)
C3 C4 C5 N1 -5.8(7)
C3 C4 C5 C6 170.2(5)
N1 C5 C6 C7 11.0(8)
C4 C5 C6 C7 -164.9(5)
C8 N2 C7 N3 -1.7(5)
Ru1 N2 C7 N3 166.1(3)
C8 N2 C7 C6 177.3(5)
Ru1 N2 C7 C6 -14.9(7)
C9 N3 C7 N2 1.1(6)
C10 N3 C7 N2 178.1(4)
C9 N3 C7 C6 -177.9(5)
C10 N3 C7 C6 -0.9(8)
C5 C6 C7 N2 -15.0(8)
C5 C6 C7 N3 163.9(5)
C7 N2 C8 C9 1.8(6)
Ru1 N2 C8 C9 -165.0(4)
N2 C8 C9 N3 -1.1(6)
C7 N3 C9 C8 0.0(6)
C10 N3 C9 C8 -177.0(5)
C7 N3 C10 C11 92.5(6)
C9 N3 C10 C11 -91.0(6)
C7 N3 C10 C15 -87.2(6)
C9 N3 C10 C15 89.3(6)
C15 C10 C11 C12 -2.5(7)
N3 C10 C11 C12 177.8(4)
C15 C10 C11 C16 175.4(4)
N3 C10 C11 C16 -4.3(6)
C10 C11 C12 C13 2.7(7)
C16 C11 C12 C13 -175.2(4)
C11 C12 C13 C14 -0.7(7)
C11 C12 C13 C17 177.9(4)
C12 C13 C14 C15 -1.7(7)
C17 C13 C14 C15 179.7(4)
C11 C10 C15 C14 0.3(7)
N3 C10 C15 C14 180.0(4)
C11 C10 C15 C18 -180.0(5)
N3 C10 C15 C18 -0.3(7)
C13 C14 C15 C10 1.9(7)
C13 C14 C15 C18 -177.9(5)
C23 C19 C20 C21 2.8(6)
C24 C19 C20 C21 172.5(4)
Ru1 C19 C20 C21 -61.7(3)
C23 C19 C20 C25 -175.1(5)
C24 C19 C20 C25 -5.4(8)
Ru1 C19 C20 C25 120.4(5)
C23 C19 C20 Ru1 64.5(3)
C24 C19 C20 Ru1 -125.8(5)
C19 C20 C21 C22 -2.8(5)
C25 C20 C21 C22 175.1(5)
Ru1 C20 C21 C22 -64.3(3)
C19 C20 C21 C26 -173.0(5)
C25 C20 C21 C26 4.9(8)
Ru1 C20 C21 C26 125.4(5)
C19 C20 C21 Ru1 61.5(3)
C25 C20 C21 Ru1 -120.5(5)
C20 C21 C22 C23 1.8(5)
C26 C21 C22 C23 172.1(5)
Ru1 C21 C22 C23 -60.7(3)
C20 C21 C22 C27 -179.6(5)
C26 C21 C22 C27 -9.2(8)
Ru1 C21 C22 C27 118.0(5)
C20 C21 C22 Ru1 62.4(3)
C26 C21 C22 Ru1 -127.2(5)
C21 C22 C23 C19 -0.1(5)
C27 C22 C23 C19 -178.7(5)
Ru1 C22 C23 C19 -59.2(3)
C21 C22 C23 C28 179.8(5)
C27 C22 C23 C28 1.2(8)
Ru1 C22 C23 C28 120.7(5)
C21 C22 C23 Ru1 59.1(3)
C27 C22 C23 Ru1 -119.6(5)
C20 C19 C23 C22 -1.7(5)
C24 C19 C23 C22 -171.4(4)
Ru1 C19 C23 C22 61.3(3)
C20 C19 C23 C28 178.4(5)
C24 C19 C23 C28 8.7(8)
Ru1 C19 C23 C28 -118.7(5)
C20 C19 C23 Ru1 -62.9(3)
C24 C19 C23 Ru1 127.4(5)
C29 N4 C30 C32 28(2)
C29 N4 C30 C31 -115.5(17)
C29 N4 C30 C33A 113.9(18)
C29 N4 C30 C31A -92.6(18)
C29 N4 C30 C33 154.7(17)
C29 N4 C30 C32A -1(2)
C32 C30 C31 C31A -52(3)
N4 C30 C31 C31A 84(2)
C33A C30 C31 C31A -147(2)
C33 C30 C31 C31A -173(2)
C32A C30 C31 C31A -28(3)
N4 C30 C32 C32A -81.9(19)
C31 C30 C32 C32A 54(2)
C33A C30 C32 C32A 168(2)
C31A C30 C32 C32A 36(2)
C33 C30 C32 C32A 159.7(18)
N4 C30 C32 C33A 109.9(9)
C31 C30 C32 C33A -114.0(12)
C31A C30 C32 C33A -132.6(10)
C33 C30 C32 C33A -8.6(13)
C32A C30 C32 C33A -168(2)
C32 C30 C33 C33A 13(2)
N4 C30 C33 C33A -108.3(16)
C31 C30 C33 C33A 142.4(18)
C31A C30 C33 C33A 139.6(16)
C32A C30 C33 C33A 29(3)
C32 C30 C31A C31 137(2)
N4 C30 C31A C31 -103(2)
C33A C30 C31A C31 42(3)
C33 C30 C31A C31 7(2)
C32A C30 C31A C31 153(2)
C33A C32 C32A C30 15(3)
N4 C30 C32A C32 106.8(19)
C31 C30 C32A C32 -136.9(19)
C33A C30 C32A C32 -12(2)
C31A C30 C32A C32 -147.2(19)
C33 C30 C32A C32 -31(3)
C30 C33 C33A C32 -11.1(16)
C32 C30 C33A C33 -167.9(18)
N4 C30 C33A C33 84.9(17)
C31 C30 C33A C33 -42.5(19)
C31A C30 C33A C33 -59(2)
C32A C30 C33A C33 -162.1(15)
N4 C30 C33A C32 -107.2(8)
C31 C30 C33A C32 125.4(11)
C31A C30 C33A C32 109.1(12)
C33 C30 C33A C32 167.9(18)
C32A C30 C33A C32 5.8(10)
C38 N5 C34 C35 3.9(8)
Ru2 N5 C34 C35 -161.8(4)
N5 C34 C35 C36 -0.4(8)
C34 C35 C36 C37 -1.6(8)
C35 C36 C37 C38 -0.1(8)
C34 N5 C38 C39 173.0(5)
Ru2 N5 C38 C39 -22.6(7)
C34 N5 C38 C37 -5.3(7)
Ru2 N5 C38 C37 159.1(4)
C36 C37 C38 N5 3.6(8)
C36 C37 C38 C39 -174.8(5)
N5 C38 C39 C40 -7.3(8)
C37 C38 C39 C40 171.0(5)
C41 N6 C40 N7 1.1(6)
Ru2 N6 C40 N7 -171.3(3)
C41 N6 C40 C39 -176.9(5)
Ru2 N6 C40 C39 10.7(8)
C42 N7 C40 N6 -1.1(6)
C43 N7 C40 N6 -165.4(5)
C42 N7 C40 C39 177.0(5)
C43 N7 C40 C39 12.7(8)
C38 C39 C40 N6 14.3(9)
C38 C39 C40 N7 -163.4(5)
C40 N6 C41 C42 -0.7(6)
Ru2 N6 C41 C42 171.2(4)
N6 C41 C42 N7 -0.1(6)
C40 N7 C42 C41 0.7(6)
C43 N7 C42 C41 164.9(5)
C42 N7 C43 C44 93.8(6)
C40 N7 C43 C44 -104.6(6)
C42 N7 C43 C48 -85.9(7)
C40 N7 C43 C48 75.7(6)
C48 C43 C44 C45 -1.2(8)
N7 C43 C44 C45 179.2(4)
C48 C43 C44 C49 178.0(5)
N7 C43 C44 C49 -1.6(7)
C43 C44 C45 C46 1.0(8)
C49 C44 C45 C46 -178.2(5)
C44 C45 C46 C47 -0.4(8)
C44 C45 C46 C50 179.9(5)
C45 C46 C47 C48 0.1(8)
C50 C46 C47 C48 179.8(5)
C46 C47 C48 C43 -0.3(8)
C46 C47 C48 C51 179.3(5)
C44 C43 C48 C47 0.9(8)
N7 C43 C48 C47 -179.5(5)
C44 C43 C48 C51 -178.7(5)
N7 C43 C48 C51 0.9(7)
C56 C52 C53 C54 1.6(6)
C57 C52 C53 C54 171.2(5)
Ru2 C52 C53 C54 -62.0(4)
C56 C52 C53 C58 -175.6(5)
C57 C52 C53 C58 -6.0(8)
Ru2 C52 C53 C58 120.9(5)
C56 C52 C53 Ru2 63.5(4)
C57 C52 C53 Ru2 -126.8(5)
C52 C53 C54 C55 -2.5(6)
C58 C53 C54 C55 174.6(5)
Ru2 C53 C54 C55 -65.0(3)
C52 C53 C54 C59 -171.1(5)
C58 C53 C54 C59 6.1(9)
Ru2 C53 C54 C59 126.4(6)
C52 C53 C54 Ru2 62.4(4)
C58 C53 C54 Ru2 -120.4(5)
C53 C54 C55 C56 2.5(6)
C59 C54 C55 C56 171.4(5)
Ru2 C54 C55 C56 -60.3(4)
C53 C54 C55 C60 -178.8(5)
C59 C54 C55 C60 -9.9(9)
Ru2 C54 C55 C60 118.3(5)
C53 C54 C55 Ru2 62.9(3)
C59 C54 C55 Ru2 -128.3(5)
C54 C55 C56 C52 -1.6(6)
C60 C55 C56 C52 179.7(5)
Ru2 C55 C56 C52 -60.2(4)
C54 C55 C56 C61 178.4(5)
C60 C55 C56 C61 -0.2(9)
Ru2 C55 C56 C61 119.8(5)
C54 C55 C56 Ru2 58.6(4)
C60 C55 C56 Ru2 -120.0(6)
C53 C52 C56 C55 0.0(6)
C57 C52 C56 C55 -169.8(5)
Ru2 C52 C56 C55 61.7(4)
C53 C52 C56 C61 180.0(5)
C57 C52 C56 C61 10.2(8)
Ru2 C52 C56 C61 -118.3(5)
C53 C52 C56 Ru2 -61.7(3)
C57 C52 C56 Ru2 128.5(5)
C62 N8 C63 C65 -50.8(14)
C62 N8 C63 C64 -173.0(12)
C62 N8 C63 C66 68.0(14)
